data_2211601
loop_
_publ_author_name
'Warzecha, Klaus-Dieter'
'Lex, Johann'
'Griesbeck, Axel G.'

_publ_section_title
;
 <i>N</i>-Allylphthalimide: parallel ribbons of <i>R</i>(10) motifs
 crosslinked by C~vinyl~---H&#x00B7;&#x00B7;&#x00B7;O bonds
;
_journal_coeditor_code SG2082
_journal_issue 12
_journal_name_full 'Acta Crystallographica Section E'
_journal_page_first o5445
_journal_page_last o5447
_journal_paper_doi 10.1107/S160053680604596X
_journal_volume 62
_journal_year 2006
_chemical_formula_iupac 'C11 H9 N O2'
_chemical_formula_moiety 'C11 H9 N O2'
_chemical_formula_sum 'C11 H9 N O2'
_chemical_formula_weight 187.19
_chemical_melting_point 345
_chemical_name_common
;
N-allylphthalimide
;
_chemical_name_systematic
;
2-allylisoindoline-1,3-dione
;
_space_group_IT_number 14
_space_group_name_Hall '-P 2ybc'
_symmetry_cell_setting monoclinic
_symmetry_space_group_name_Hall '-P 2ybc'
_symmetry_space_group_name_H-M 'P 1 21/c 1'
_atom_sites_solution_hydrogens geom
_atom_sites_solution_primary direct
_atom_sites_solution_secondary difmap
_audit_creation_method SHELXL-97
_cell_angle_alpha 90.00
_cell_angle_beta 106.0940(10)
_cell_angle_gamma 90.00
_cell_formula_units_Z 4
_cell_length_a 9.3914(3)
_cell_length_b 14.1284(5)
_cell_length_c 7.1083(2)
_cell_measurement_reflns_used 4595
_cell_measurement_temperature 100(2)
_cell_measurement_theta_max 26.99
_cell_measurement_theta_min 2.68
_cell_volume 906.20(5)
_computing_cell_refinement 'DENZO (Otwinowski & Minor, 1997)'
_computing_data_collection 'COLLECT (Hooft, 1999)'
_computing_data_reduction DENZO
_computing_molecular_graphics 'SCHAKAL99 (Keller, 1999)'
_computing_publication_material
;
SHELXL97, PLATON (Spek, 2003) and enCIFer (Allen <i>et al.</i>,
2004)
;
_computing_structure_refinement 'SHELXL97 (Sheldrick, 1997)'
_computing_structure_solution 'SHELXS97 (Sheldrick, 1997)'
_diffrn_ambient_temperature 100(2)
_diffrn_measured_fraction_theta_full 0.989
_diffrn_measured_fraction_theta_max 0.989
_diffrn_measurement_device_type 'Nonius KappaCCD'
_diffrn_measurement_method '\f and \w'
_diffrn_radiation_monochromator graphite
_diffrn_radiation_source 'fine-focus sealed tube'
_diffrn_radiation_type MoK\a
_diffrn_radiation_wavelength 0.71073
_diffrn_reflns_av_R_equivalents 0.0521
_diffrn_reflns_av_sigmaI/netI 0.0620
_diffrn_reflns_limit_h_max 11
_diffrn_reflns_limit_h_min -11
_diffrn_reflns_limit_k_max 18
_diffrn_reflns_limit_k_min -16
_diffrn_reflns_limit_l_max 9
_diffrn_reflns_limit_l_min -6
_diffrn_reflns_number 4595
_diffrn_reflns_theta_full 26.99
_diffrn_reflns_theta_max 26.99
_diffrn_reflns_theta_min 2.68
_diffrn_standards_number 0
_exptl_absorpt_coefficient_mu 0.096
_exptl_absorpt_correction_type none
_exptl_crystal_colour colourless
_exptl_crystal_density_diffrn 1.372
_exptl_crystal_density_method 'not measured'
_exptl_crystal_description platelet
_exptl_crystal_F_000 392
_exptl_crystal_size_max 0.55
_exptl_crystal_size_mid 0.35
_exptl_crystal_size_min 0.18
_refine_diff_density_max 0.268
_refine_diff_density_min -0.175
_refine_ls_extinction_coef 0.033(6)
_refine_ls_extinction_expression Fc^*^=kFc[1+0.001xFc^2^\l^3^/sin(2\q)]^-1/4^
_refine_ls_extinction_method SHELXL97
_refine_ls_goodness_of_fit_ref 1.011
_refine_ls_hydrogen_treatment refall
_refine_ls_matrix_type full
_refine_ls_number_parameters 165
_refine_ls_number_reflns 1949
_refine_ls_number_restraints 0
_refine_ls_restrained_S_all 1.011
_refine_ls_R_factor_all 0.0665
_refine_ls_R_factor_gt 0.0386
_refine_ls_shift/su_max 0.005
_refine_ls_shift/su_mean 0.001
_refine_ls_structure_factor_coef Fsqd
_refine_ls_weighting_details 'calc w=1/[\s^2^(Fo^2^)+(0.0423P)^2^] where P=(Fo^2^+2Fc^2^)/3'
_refine_ls_weighting_scheme calc
_refine_ls_wR_factor_gt 0.0853
_refine_ls_wR_factor_ref 0.0948
_reflns_number_gt 1330
_reflns_number_total 1949
_reflns_threshold_expression I>2\s(I)
_cod_data_source_file sg2082.cif
_cod_data_source_block I
_cod_original_sg_symbol_H-M 'P 21/c'
_cod_database_code 2211601
_cod_database_fobs_code 2211601

loop_
_symmetry_equiv_pos_as_xyz
'x, y, z'
'-x, 1/2+y, 1/2-z'
'-x, -y, -z'
'x, 1/2-y, 1/2+z'

loop_
_atom_site_type_symbol
_atom_site_label
_atom_site_fract_x
_atom_site_fract_y
_atom_site_fract_z
_atom_site_U_iso_or_equiv
_atom_site_adp_type
_atom_site_calc_flag
_atom_site_occupancy
C C1 0.62234(14) 0.03671(10) 0.86964(17) 0.0193(3) Uani d 1
C C2 0.62634(14) 0.20062(10) 0.86666(17) 0.0199(3) Uani d 1
C C3 0.48258(13) 0.16849(9) 0.73214(16) 0.0189(3) Uani d 1
C C4 0.36455(14) 0.22022(10) 0.62032(17) 0.0213(3) Uani d 1
H H4 0.3651(13) 0.2876(10) 0.6212(15) 0.020(4) Uiso d 1
C C5 0.24403(14) 0.16915(11) 0.50792(18) 0.0239(3) Uani d 1
H H5 0.1596(14) 0.2030(10) 0.4306(17) 0.032(4) Uiso d 1
C C6 0.24247(14) 0.07116(11) 0.50873(17) 0.0231(4) Uani d 1
H H6 0.1543(13) 0.0385(10) 0.4284(17) 0.034(4) Uiso d 1
C C7 0.36156(14) 0.01920(11) 0.62223(17) 0.0208(3) Uani d 1
H H7 0.3626(12) -0.0481(10) 0.6243(15) 0.019(3) Uiso d 1
C C8 0.48087(13) 0.07013(9) 0.73372(16) 0.0178(3) Uani d 1
C C9 0.84978(14) 0.11650(10) 1.08086(18) 0.0225(3) Uani d 1
H H9A 0.8580(13) 0.1711(9) 1.1740(17) 0.026(4) Uiso d 1
H H9B 0.8583(14) 0.0555(10) 1.1593(18) 0.032(4) Uiso d 1
C C10 0.97259(14) 0.12097(9) 0.98334(18) 0.0232(3) Uani d 1
H H10 1.0696(15) 0.1124(8) 1.0726(18) 0.028(4) Uiso d 1
C C11 0.95712(16) 0.13300(10) 0.7952(2) 0.0273(4) Uani d 1
H H11A 0.8618(15) 0.1404(8) 0.7011(18) 0.023(3) Uiso d 1
H H11B 1.0483(16) 0.1349(9) 0.7486(19) 0.040(4) Uiso d 1
N N1 0.70212(11) 0.11826(7) 0.94358(14) 0.0197(3) Uani d 1
O O1 0.66446(9) -0.04321(7) 0.91383(11) 0.0248(3) Uani d 1
O O2 0.67287(10) 0.28016(7) 0.90604(12) 0.0260(3) Uani d 1

loop_
_atom_site_aniso_label
_atom_site_aniso_U_11
_atom_site_aniso_U_22
_atom_site_aniso_U_33
_atom_site_aniso_U_12
_atom_site_aniso_U_13
_atom_site_aniso_U_23
C1 0.0250(7) 0.0146(9) 0.0212(7) 0.0015(6) 0.0115(6) 0.0011(6)
C2 0.0239(7) 0.0145(8) 0.0239(7) -0.0001(6) 0.0112(6) -0.0004(6)
C3 0.0213(7) 0.0175(8) 0.0208(7) 0.0019(6) 0.0105(5) -0.0002(5)
C4 0.0252(8) 0.0157(9) 0.0247(7) 0.0021(6) 0.0099(6) 0.0003(6)
C5 0.0224(8) 0.0252(10) 0.0243(7) 0.0058(7) 0.0071(6) 0.0018(6)
C6 0.0223(8) 0.0241(10) 0.0233(7) -0.0029(6) 0.0070(6) -0.0039(6)
C7 0.0258(8) 0.0166(9) 0.0228(7) -0.0014(6) 0.0115(6) -0.0016(6)
C8 0.0208(7) 0.0159(8) 0.0195(6) 0.0019(6) 0.0104(6) -0.0001(5)
C9 0.0224(7) 0.0201(9) 0.0225(7) 0.0001(6) 0.0024(5) -0.0001(6)
C10 0.0192(7) 0.0181(8) 0.0294(7) 0.0002(6) 0.0021(6) 0.0000(6)
C11 0.0252(8) 0.0235(10) 0.0341(8) -0.0007(6) 0.0099(7) -0.0002(6)
N1 0.0196(6) 0.0143(7) 0.0247(6) -0.0008(5) 0.0056(5) -0.0006(5)
O1 0.0300(6) 0.0161(6) 0.0283(5) 0.0030(4) 0.0083(4) 0.0029(4)
O2 0.0274(6) 0.0148(6) 0.0345(5) -0.0027(4) 0.0065(4) -0.0024(4)

loop_
_atom_type_symbol
_atom_type_description
_atom_type_scat_dispersion_real
_atom_type_scat_dispersion_imag
_atom_type_scat_source
C C 0.0033 0.0016 'International Tables Vol C Tables 4.2.6.8 and 6.1.1.4'
H H 0.0000 0.0000 'International Tables Vol C Tables 4.2.6.8 and 6.1.1.4'
N N 0.0061 0.0033 'International Tables Vol C Tables 4.2.6.8 and 6.1.1.4'
O O 0.0106 0.0060 'International Tables Vol C Tables 4.2.6.8 and 6.1.1.4'

loop_
_geom_angle_atom_site_label_1
_geom_angle_atom_site_label_2
_geom_angle_atom_site_label_3
_geom_angle
_geom_angle_publ_flag
O1 C1 N1 124.79(13) ?
O1 C1 C8 129.40(13) ?
N1 C1 C8 105.81(11) ?
O2 C2 N1 124.89(13) ?
O2 C2 C3 129.43(14) ?
N1 C2 C3 105.68(11) ?
C4 C3 C8 121.65(12) ?
C4 C3 C2 130.33(13) ?
C8 C3 C2 108.02(11) ?
C3 C4 C5 116.82(13) ?
C3 C4 H4 121.6(8) ?
C5 C4 H4 121.6(8) ?
C6 C5 C4 121.58(13) ?
C6 C5 H5 119.5(9) ?
C4 C5 H5 118.9(9) ?
C5 C6 C7 121.44(13) ?
C5 C6 H6 118.5(8) ?
C7 C6 H6 120.1(8) ?
C8 C7 C6 116.81(14) ?
C8 C7 H7 120.6(7) ?
C6 C7 H7 122.6(7) ?
C7 C8 C3 121.70(12) ?
C7 C8 C1 130.08(13) ?
C3 C8 C1 108.21(11) ?
N1 C9 C10 113.56(10) y
N1 C9 H9A 108.2(7) ?
C10 C9 H9A 110.0(7) ?
N1 C9 H9B 107.3(7) ?
C10 C9 H9B 109.5(7) ?
H9A C9 H9B 108.0(10) ?
C11 C10 C9 126.28(13) y
C11 C10 H10 120.3(7) ?
C9 C10 H10 113.4(7) ?
C10 C11 H11A 122.6(7) ?
C10 C11 H11B 118.4(8) ?
H11A C11 H11B 118.9(10) ?
C2 N1 C1 112.27(11) ?
C2 N1 C9 124.34(11) ?
C1 N1 C9 123.36(11) ?

loop_
_geom_bond_atom_site_label_1
_geom_bond_atom_site_label_2
_geom_bond_distance
C1 O1 1.2088(15)
C1 N1 1.3952(16)
C1 C8 1.4866(17)
C2 O2 1.2102(16)
C2 N1 1.3941(17)
C2 C3 1.4924(17)
C3 C4 1.3807(17)
C3 C8 1.3898(18)
C4 C5 1.3924(18)
C4 H4 0.952(14)
C5 C6 1.385(2)
C5 H5 0.958(13)
C6 C7 1.3930(18)
C6 H6 0.981(13)
C7 C8 1.3817(17)
C7 H7 0.950(14)
C9 N1 1.4580(16)
C9 C10 1.5027(17)
C9 H9A 1.006(12)
C9 H9B 1.017(14)
C10 C11 1.3157(18)
C10 H10 0.963(14)
C11 H11A 0.963(13)
C11 H11B 1.001(14)

loop_
_geom_hbond_atom_site_label_D
_geom_hbond_atom_site_label_H
_geom_hbond_atom_site_label_A
_geom_hbond_site_symmetry_A
_geom_hbond_distance_DH
_geom_hbond_distance_HA
_geom_hbond_distance_DA
_geom_hbond_angle_DHA
_geom_hbond_publ_flag
C4 H4 O1 2_656 0.952(14) 2.411(14) 3.3568(17) 172.0(10) y
C7 H7 O2 2_646 0.951(14) 2.451(14) 3.3933(18) 171.2(10) y
C11 H11A O2 4_554 0.963(14) 2.597(13) 3.4914(17) 154.6(10) y

loop_
_geom_torsion_atom_site_label_1
_geom_torsion_atom_site_label_2
_geom_torsion_atom_site_label_3
_geom_torsion_atom_site_label_4
_geom_torsion
_geom_torsion_publ_flag
N1 C9 C10 C11 5.3(2) y
C10 C9 N1 C1 93.13(14) y
C10 C9 N1 C2 -84.85(15) y

loop_
_cod_related_entry_id
_cod_related_entry_database
_cod_related_entry_code
1 ChemSpider 194981
